data_7243750
loop_
_publ_author_name
'Ying, Jun'
'Jin, Liang'
'Yu, Hai-Yan'
'Tian, Ai-Xiang'
'Wang, Xiu-Li'

_publ_section_title
;
 A series of polyoxometalate-based hybrid complexes constructed by a
 tripodal ligand containing mixed N/O donors
;
_journal_issue 44
_journal_name_full CrystEngComm
_journal_page_first 7846
_journal_page_last 7854
_journal_paper_doi 10.1039/D1CE01195B
_journal_volume 23
_journal_year 2021
_chemical_formula_moiety 'Mo12 O40 P, C26 H20 Cd N8 O4, 2(H2 O)'
_chemical_formula_sum 'C26 H24 Cd Mo12 N8 O46 P'
_chemical_formula_weight 2479.18
_space_group_crystal_system triclinic
_space_group_IT_number 2
_space_group_name_Hall '-P 1'
_space_group_name_H-M_alt 'P -1'
_atom_sites_solution_hydrogens mixed
_atom_sites_solution_primary dual
_audit_block_doi 10.5517/ccdc.csd.cc26rg2j
_audit_creation_date 2020-12-04
_audit_creation_method
;
Olex2 1.3-alpha
(compiled 2019.10.31 svn.r3677 for OlexSys, GUI svn.r5972)
;
_audit_update_record
;
2020-12-04 deposited with the CCDC.	2021-10-15 downloaded from the CCDC.
;
_cell_angle_alpha 87.2800(10)
_cell_angle_beta 74.4670(10)
_cell_angle_gamma 88.0370(10)
_cell_formula_units_Z 2
_cell_length_a 13.2622(8)
_cell_length_b 13.5330(8)
_cell_length_c 16.2984(10)
_cell_measurement_reflns_used 5048
_cell_measurement_temperature 296.15
_cell_measurement_theta_max 28.18
_cell_measurement_theta_min 2.31
_cell_volume 2814.5(3)
_computing_cell_refinement 'SAINT V8.18C (?, 2016)'
_computing_data_reduction 'SAINT V8.18C (?, 2016)'
_computing_molecular_graphics 'Olex2 1.3-alpha (Dolomanov et al., 2009)'
_computing_publication_material 'Olex2 1.3-alpha (Dolomanov et al., 2009)'
_computing_structure_refinement 'SHELXL 2018/3 (Sheldrick, 2015)'
_computing_structure_solution 'SHELXT 2018/2 (Sheldrick, 2018)'
_diffrn_ambient_temperature 296.15
_diffrn_measured_fraction_theta_full 0.996
_diffrn_measured_fraction_theta_max 0.989
_diffrn_measurement_device_type 'Bruker APEX-II CCD'
_diffrn_measurement_method '\f and \w scans'
_diffrn_radiation_type MoK\a
_diffrn_radiation_wavelength 0.71073
_diffrn_reflns_av_R_equivalents 0.0254
_diffrn_reflns_av_unetI/netI 0.0567
_diffrn_reflns_Laue_measured_fraction_full 0.996
_diffrn_reflns_Laue_measured_fraction_max 0.989
_diffrn_reflns_limit_h_max 17
_diffrn_reflns_limit_h_min -11
_diffrn_reflns_limit_k_max 17
_diffrn_reflns_limit_k_min -18
_diffrn_reflns_limit_l_max 21
_diffrn_reflns_limit_l_min -21
_diffrn_reflns_number 20643
_diffrn_reflns_point_group_measured_fraction_full 0.996
_diffrn_reflns_point_group_measured_fraction_max 0.989
_diffrn_reflns_theta_full 25.242
_diffrn_reflns_theta_max 28.306
_diffrn_reflns_theta_min 1.298
_diffrn_source_current 30.0
_diffrn_source_power 1.2
_diffrn_source_voltage 40.0
_diffrn_standards_number 0
_exptl_absorpt_coefficient_mu 3.095
_exptl_absorpt_correction_T_max 0.7457
_exptl_absorpt_correction_T_min 0.6811
_exptl_absorpt_correction_type multi-scan
_exptl_absorpt_process_details
;
SADABS-2008/1 (Bruker,2008) was used for absorption correction.
wR2(int) was 0.0455 before and 0.0313 after correction.
The Ratio of minimum to maximum transmission is 0.9134.
The \l/2 correction factor is 0.0015.
;
_exptl_crystal_colour yellow
_exptl_crystal_density_diffrn 2.925
_exptl_crystal_description block
_exptl_crystal_F_000 2342
_exptl_crystal_size_max 0.19
_exptl_crystal_size_mid 0.17
_exptl_crystal_size_min 0.15
_refine_diff_density_max 1.891
_refine_diff_density_min -1.847
_refine_diff_density_rms 0.190
_refine_ls_extinction_method none
_refine_ls_goodness_of_fit_ref 1.018
_refine_ls_hydrogen_treatment constr
_refine_ls_matrix_type full
_refine_ls_number_parameters 855
_refine_ls_number_reflns 13838
_refine_ls_number_restraints 8
_refine_ls_restrained_S_all 1.744
_refine_ls_R_factor_all 0.0735
_refine_ls_R_factor_gt 0.0430
_refine_ls_shift/su_max 0.003
_refine_ls_shift/su_mean 0.000
_refine_ls_structure_factor_coef Fsqd
_refine_ls_weighting_details 'w=1/[\s^2^(Fo^2^)+(0.0369P)^2^+8.1887P] where P=(Fo^2^+2Fc^2^)/3'
_refine_ls_weighting_scheme calc
_refine_ls_wR_factor_gt 0.0871
_refine_ls_wR_factor_ref 0.0999
_reflns_Friedel_coverage 0.000
_reflns_number_gt 9802
_reflns_number_total 13838
_reflns_threshold_expression 'I > 2\s(I)'
_cod_data_source_file d1ce01195b2.cif
_cod_data_source_block 2_CCDC5
_cod_depositor_comments 'Adding full bibliography for 7243745--7243750.cif.'
_cod_database_code 7243750
_shelx_shelxl_version_number 2018/3
_shelx_space_group_comment
;
The symmetry employed for this shelxl refinement is uniquely defined
by the following loop, which should always be used as a source of
symmetry information in preference to the above space-group names.
They are only intended as comments.
;
_olex2_refinement_description
;
1. Fixed Uiso
 At 1.2 times of:
  All C(H) groups
 At 1.5 times of:
  All O(H) groups, All O(H,H) groups
2. Restrained distances
 O18-O16
 2.1 with sigma of 0.02
3. Rigid bond restraints
 C1, N25
 with sigma for 1-2 distances of 0.001 and sigma for 1-3 distances of 0.001
 C26
 with sigma for 1-2 distances of 0.01 and sigma for 1-3 distances of 0.02
4. Uiso/Uaniso restraints and constraints
Uanis(O2) \\sim Ueq: with sigma of 0.01 and sigma for terminal atoms of 0.02
5.a Free rotating group:
 O2W(H2WA,H2WB), O1W(H1WA,H1WB)
5.b Aromatic/amide H refined with riding coordinates:
 C18(H18), C5(H5), C20(H20), C7(H7), C16(H16), C24(H24), C15(H15), C3(H3A),
 C1(H1), C14(H14), C23(H23), C02F(H02F), C12(H12), C13(H13), C11(H11), C10(H10),
  C9(H9), C8(H8)
5.c Idealised tetrahedral OH refined as rotating group:
 O3(H3), O2(H2)
;
_olex2_submission_special_instructions 'No special instructions were received'

loop_
_space_group_symop_operation_xyz
'x, y, z'
'-x, -y, -z'

loop_
_atom_site_label
_atom_site_type_symbol
_atom_site_fract_x
_atom_site_fract_y
_atom_site_fract_z
_atom_site_U_iso_or_equiv
_atom_site_adp_type
_atom_site_occupancy
_atom_site_site_symmetry_order
_atom_site_calc_flag
_atom_site_refinement_flags_posn
_atom_site_refinement_flags_adp
_atom_site_refinement_flags_occupancy
_atom_site_disorder_assembly
_atom_site_disorder_group
Mo2 Mo 0.51432(4) -0.15600(4) 0.19799(3) 0.01724(11) Uani 1 1 d . . . . .
Mo7 Mo 0.00711(4) -0.35198(4) 0.32101(3) 0.01957(12) Uani 1 1 d . . . . .
Mo11 Mo 0.44018(4) -0.33867(4) 0.06217(3) 0.02061(12) Uani 1 1 d . . . . .
Mo3 Mo 0.32613(4) -0.08338(4) 0.07485(3) 0.02004(12) Uani 1 1 d . . . . .
Mo8 Mo 0.18231(4) -0.41845(4) 0.43329(3) 0.02315(13) Uani 1 1 d . . . . .
Cd1 Cd 0.77377(5) 0.75219(4) 0.24509(4) 0.03719(14) Uani 1 1 d . . . . .
Mo6 Mo 0.07765(4) -0.18324(4) 0.44484(3) 0.02298(12) Uani 1 1 d . . . . .
Mo10 Mo 0.34990(4) -0.09917(4) 0.39044(4) 0.02272(13) Uani 1 1 d . . . . .
Mo12 Mo 0.18854(4) -0.41400(4) 0.11375(4) 0.02541(13) Uani 1 1 d . . . . .
Mo4 Mo 0.16869(5) -0.00366(4) 0.26382(4) 0.02486(13) Uani 1 1 d . . . . .
Mo1 Mo 0.45438(4) -0.33364(4) 0.35965(4) 0.02382(13) Uani 1 1 d . . . . .
Mo5 Mo 0.07525(4) -0.16008(4) 0.14450(4) 0.02465(13) Uani 1 1 d . . . . .
Mo9 Mo 0.35512(5) -0.50440(4) 0.22922(4) 0.02819(14) Uani 1 1 d . . . . .
P00E P 0.26194(12) -0.25385(11) 0.25237(9) 0.0136(3) Uani 1 1 d . . . . .
O6 O 0.4718(3) -0.0752(3) 0.2945(3) 0.0199(9) Uani 1 1 d . . . . .
O43 O 0.5079(3) -0.2636(3) 0.1280(3) 0.0188(9) Uani 1 1 d . . . . .
O34 O 0.3771(3) -0.2076(3) 0.0431(3) 0.0210(9) Uani 1 1 d . . . . .
O35 O 0.4326(3) -0.0836(3) 0.1405(3) 0.0206(9) Uani 1 1 d . . . . .
O10 O 0.5503(3) -0.2582(3) 0.2784(3) 0.0211(9) Uani 1 1 d . . . . .
O11 O 0.4195(3) -0.2081(3) 0.4231(3) 0.0232(9) Uani 1 1 d . . . . .
O20 O 0.4560(3) -0.4546(3) 0.1227(3) 0.0244(10) Uani 1 1 d . . . . .
O37 O 0.3213(3) -0.3914(3) 0.0348(3) 0.0224(9) Uani 1 1 d . . . . .
O31 O 0.1936(3) -0.1022(3) 0.0591(3) 0.0220(9) Uani 1 1 d . . . . .
O9 O 0.2737(3) -0.0222(3) 0.3183(3) 0.0226(9) Uani 1 1 d . . . . .
O26 O 0.0853(3) -0.4177(3) 0.2236(3) 0.0237(10) Uani 1 1 d . . . . .
O29 O 0.0654(3) -0.0448(3) 0.2042(3) 0.0253(10) Uani 1 1 d . . . . .
O22 O -0.0229(3) -0.2559(3) 0.4091(3) 0.0246(10) Uani 1 1 d . . . . .
O32 O 0.2590(3) 0.0188(3) 0.1568(3) 0.0224(9) Uani 1 1 d . . . . .
O40 O 0.1405(3) -0.2872(3) 0.0986(3) 0.0240(10) Uani 1 1 d . . . . .
O44 O 0.2167(3) -0.1478(3) 0.4463(3) 0.0233(9) Uani 1 1 d . . . . .
O38 O 0.2618(4) -0.5215(3) 0.1643(3) 0.0261(10) Uani 1 1 d . . . . .
O14 O 0.3139(3) -0.3705(3) 0.4252(3) 0.0228(9) Uani 1 1 d . . . . .
O13 O 0.4417(3) -0.4276(3) 0.2846(3) 0.0245(10) Uani 1 1 d . . . . .
O42 O 0.2248(3) -0.1656(3) 0.2056(2) 0.0161(8) Uani 1 1 d . . . . .
O1 O 0.0847(3) -0.0864(3) 0.3595(3) 0.0227(9) Uani 1 1 d . . . . .
O17 O 0.0558(3) -0.4391(3) 0.3945(3) 0.0233(9) Uani 1 1 d . . . . .
O23 O 0.2525(3) -0.4913(3) 0.3301(3) 0.0247(10) Uani 1 1 d . . . . .
O18 O -0.1124(3) -0.3905(3) 0.3324(3) 0.0279(10) Uani 1 1 d D . . . .
O15 O 0.1109(3) -0.3130(3) 0.4948(3) 0.0246(10) Uani 1 1 d . . . . .
O41 O 0.3541(3) -0.2232(3) 0.2847(2) 0.0155(8) Uani 1 1 d . . . . .
O5 O 0.6372(3) -0.1165(3) 0.1540(3) 0.0221(9) Uani 1 1 d . . . . .
O27 O 0.0127(3) -0.2383(3) 0.2412(3) 0.0241(10) Uani 1 1 d . . . . .
O36 O 0.5330(4) -0.3494(3) -0.0294(3) 0.0316(11) Uani 1 1 d . . . . .
O24 O 0.1729(3) -0.2882(3) 0.3282(2) 0.0153(8) Uani 1 1 d . . . . .
O21 O 0.0031(4) -0.1307(4) 0.5323(3) 0.0356(12) Uani 1 1 d . . . . .
O7 O 0.3676(4) -0.0121(3) 0.4547(3) 0.0290(11) Uani 1 1 d . . . . .
O28 O -0.0206(4) -0.1440(4) 0.0956(3) 0.0366(12) Uani 1 1 d . . . . .
O3 O 0.7975(4) 0.0235(4) 0.1244(4) 0.0402(13) Uani 1 1 d . . . . .
H3 H 0.756140 -0.016334 0.116533 0.060 Uiso 1 1 calc R U . . .
O39 O 0.1308(4) -0.4815(4) 0.0565(3) 0.0356(12) Uani 1 1 d . . . . .
O12 O 0.5294(4) -0.3901(4) 0.4165(3) 0.0340(12) Uani 1 1 d . . . . .
O16 O 0.1663(4) -0.5091(3) 0.5049(3) 0.0342(12) Uani 1 1 d D . . . .
N2 N 1.1072(4) 0.2440(4) 0.0924(3) 0.0225(11) Uani 1 1 d . . . . .
O33 O 0.3832(4) -0.0103(3) -0.0089(3) 0.0300(11) Uani 1 1 d . . . . .
N6 N 0.7279(4) 1.0369(4) 0.3531(3) 0.0232(12) Uani 1 1 d . . . . .
O30 O 0.1242(4) 0.1114(4) 0.2897(3) 0.0381(12) Uani 1 1 d . . . . .
N3 N 0.8044(4) 0.4660(4) 0.1388(3) 0.0233(12) Uani 1 1 d . . . . .
O19 O 0.4027(5) -0.6196(3) 0.2380(3) 0.0432(14) Uani 1 1 d . . . . .
O4 O 0.6578(4) 0.1240(4) 0.1570(4) 0.0468(14) Uani 1 1 d . . . . .
N7 N 0.4095(4) 1.2385(4) 0.4025(3) 0.0254(12) Uani 1 1 d . . . . .
N4 N 0.7792(5) 0.6205(4) 0.1764(4) 0.0325(14) Uani 1 1 d . . . . .
O2W O 1.4383(4) 0.1518(5) 0.1606(5) 0.0541(16) Uani 1 1 d G . . . .
H2WA H 1.431668 0.090937 0.152952 0.081 Uiso 1 1 d G U . . .
H2WB H 1.502448 0.163589 0.154317 0.081 Uiso 1 1 d G U . . .
N5 N 0.7652(4) 0.8838(4) 0.3139(4) 0.0314(14) Uani 1 1 d . . . . .
N25 N 1.2644(4) 0.2498(4) 0.1073(4) 0.0319(13) Uani 1 1 d . U . . .
C6 C 0.5217(5) 1.2318(5) 0.3859(4) 0.0251(14) Uani 1 1 d . . . . .
C18 C 0.9560(5) 0.3535(5) 0.1130(4) 0.0243(14) Uani 1 1 d . . . . .
H18 H 0.999999 0.407000 0.106604 0.029 Uiso 1 1 calc R U . . .
O1W O 0.0786(5) -0.6563(5) 0.3329(5) 0.0587(17) Uani 1 1 d G . . . .
H1WA H 0.015218 -0.666659 0.334660 0.088 Uiso 1 1 d G U . . .
H1WB H 0.077847 -0.598134 0.350495 0.088 Uiso 1 1 d G U . . .
O2 O 0.8549(5) 1.3809(4) 0.3278(5) 0.0599(17) Uani 1 1 d . U . . .
H2 H 0.882126 1.433774 0.309222 0.090 Uiso 1 1 calc R U . . .
N8 N 0.2527(5) 1.2210(5) 0.3889(5) 0.0443(17) Uani 1 1 d . . . . .
C4 C 0.6758(5) 1.1308(5) 0.3629(4) 0.0219(13) Uani 1 1 d . . . . .
C19 C 0.9964(5) 0.2580(5) 0.1071(4) 0.0239(14) Uani 1 1 d . . . . .
C5 C 0.5682(5) 1.1388(5) 0.3802(4) 0.0243(14) Uani 1 1 d . . . . .
H5 H 0.527835 1.082553 0.387877 0.029 Uiso 1 1 calc R U . . .
C20 C 0.9338(5) 0.1770(5) 0.1136(4) 0.0237(14) Uani 1 1 d . . . . .
H20 H 0.962457 0.113183 0.109431 0.028 Uiso 1 1 calc R U . . .
C7 C 0.5787(5) 1.3168(5) 0.3783(4) 0.0263(14) Uani 1 1 d . . . . .
H7 H 0.545660 1.378832 0.383267 0.032 Uiso 1 1 calc R U . . .
C16 C 0.7842(5) 0.2875(5) 0.1353(4) 0.0229(13) Uani 1 1 d . . . . .
H16 H 0.712187 0.297126 0.145816 0.027 Uiso 1 1 calc R U . . .
C17 C 0.8480(5) 0.3683(4) 0.1286(4) 0.0201(13) Uani 1 1 d . . . . .
C2 C 0.6871(5) 1.3074(5) 0.3629(4) 0.0291(15) Uani 1 1 d . . . . .
C24 C 1.1644(5) 0.2737(5) 0.1433(5) 0.0320(16) Uani 1 1 d . . . . .
H24 H 1.138676 0.305283 0.194422 0.038 Uiso 1 1 calc R U . . .
C21 C 0.8268(5) 0.1935(5) 0.1266(4) 0.0220(13) Uani 1 1 d . . . . .
C15 C 0.8443(5) 0.5436(5) 0.1684(4) 0.0280(15) Uani 1 1 d . . . . .
H15 H 0.908528 0.542617 0.181219 0.034 Uiso 1 1 calc R U . . .
C3 C 0.7355(5) 1.2142(5) 0.3551(4) 0.0261(14) Uani 1 1 d . . . . .
H3A H 0.807891 1.208013 0.344628 0.031 Uiso 1 1 calc R U . . .
C1 C 1.2709(5) 0.2049(5) 0.0342(5) 0.0313(15) Uani 1 1 d . U . . .
H1 H 1.332230 0.181758 -0.003066 0.038 Uiso 1 1 calc R U . . .
C14 C 0.7078(5) 0.4965(5) 0.1278(4) 0.0309(16) Uani 1 1 d . . . . .
H14 H 0.661973 0.459126 0.108323 0.037 Uiso 1 1 calc R U . . .
C23 C 1.1748(5) 0.1991(6) 0.0239(5) 0.0347(17) Uani 1 1 d . . . . .
H23 H 1.156826 0.170278 -0.020744 0.042 Uiso 1 1 calc R U . . .
C22 C 0.7513(5) 0.1108(5) 0.1367(4) 0.0265(14) Uani 1 1 d . . . . .
C02F C 0.6963(5) 0.9571(5) 0.3208(4) 0.0287(15) Uani 1 1 d . . . . .
H02F H 0.633793 0.954335 0.305378 0.034 Uiso 1 1 calc R U . . .
C12 C 0.8236(5) 1.0121(5) 0.3671(5) 0.0335(17) Uani 1 1 d . . . . .
H12 H 0.865251 1.052347 0.388475 0.040 Uiso 1 1 calc R U . . .
C13 C 0.6941(6) 0.5904(5) 0.1509(5) 0.0337(17) Uani 1 1 d . . . . .
H13 H 0.635581 0.629905 0.149911 0.040 Uiso 1 1 calc R U . . .
C11 C 0.8446(5) 0.9183(5) 0.3438(5) 0.0334(17) Uani 1 1 d . . . . .
H11 H 0.904237 0.881934 0.347253 0.040 Uiso 1 1 calc R U . . .
O25 O 0.7126(5) 1.4765(4) 0.3645(4) 0.0591(17) Uani 1 1 d . . . . .
C10 C 0.3531(6) 1.1991(6) 0.3558(5) 0.0389(18) Uani 1 1 d . . . . .
H10 H 0.380158 1.162192 0.307734 0.047 Uiso 1 1 calc R U . . .
C9 C 0.2441(6) 1.2775(6) 0.4579(6) 0.054(3) Uani 1 1 d . . . . .
H9 H 0.182474 1.302495 0.493473 0.065 Uiso 1 1 calc R U . . .
C8 C 0.3415(6) 1.2900(7) 0.4644(6) 0.059(3) Uani 1 1 d . . . . .
H8 H 0.359555 1.327545 0.504421 0.071 Uiso 1 1 calc R U . . .
O45 O 0.2961(3) -0.3382(3) 0.1915(2) 0.0165(8) Uani 1 1 d . . . . .
C26 C 0.7565(6) 1.3930(6) 0.3511(5) 0.0366(18) Uani 1 1 d . . . . .

loop_
_atom_site_aniso_label
_atom_site_aniso_U_11
_atom_site_aniso_U_22
_atom_site_aniso_U_33
_atom_site_aniso_U_23
_atom_site_aniso_U_13
_atom_site_aniso_U_12
Mo2 0.0139(2) 0.0205(3) 0.0167(3) -0.0002(2) -0.0023(2) -0.0071(2)
Mo7 0.0155(3) 0.0245(3) 0.0181(3) 0.0019(2) -0.0029(2) -0.0092(2)
Mo11 0.0182(3) 0.0221(3) 0.0183(3) -0.0064(2) 0.0026(2) -0.0068(2)
Mo3 0.0202(3) 0.0211(3) 0.0172(3) 0.0068(2) -0.0029(2) -0.0053(2)
Mo8 0.0220(3) 0.0275(3) 0.0189(3) 0.0101(2) -0.0045(2) -0.0081(2)
Cd1 0.0394(3) 0.0282(3) 0.0493(4) -0.0144(2) -0.0198(3) 0.0062(2)
Mo6 0.0208(3) 0.0283(3) 0.0163(3) -0.0049(2) 0.0026(2) -0.0074(2)
Mo10 0.0213(3) 0.0269(3) 0.0198(3) -0.0089(2) -0.0032(2) -0.0069(2)
Mo12 0.0230(3) 0.0320(3) 0.0213(3) -0.0090(2) -0.0032(2) -0.0122(2)
Mo4 0.0337(3) 0.0188(3) 0.0208(3) -0.0019(2) -0.0054(2) 0.0045(2)
Mo1 0.0205(3) 0.0270(3) 0.0256(3) 0.0081(2) -0.0101(2) -0.0043(2)
Mo5 0.0203(3) 0.0319(3) 0.0241(3) 0.0090(2) -0.0108(2) -0.0072(2)
Mo9 0.0418(4) 0.0167(3) 0.0242(3) -0.0009(2) -0.0061(3) 0.0031(2)
P00E 0.0145(7) 0.0147(7) 0.0112(7) 0.0001(5) -0.0020(6) -0.0050(6)
O6 0.017(2) 0.024(2) 0.018(2) -0.0064(17) -0.0013(17) -0.0066(17)
O43 0.017(2) 0.018(2) 0.021(2) -0.0031(17) -0.0030(17) -0.0036(17)
O34 0.022(2) 0.025(2) 0.016(2) -0.0009(18) -0.0048(18) -0.0043(18)
O35 0.022(2) 0.021(2) 0.019(2) 0.0016(17) -0.0045(18) -0.0074(18)
O10 0.013(2) 0.029(2) 0.021(2) 0.0002(18) -0.0032(17) -0.0055(18)
O11 0.027(2) 0.026(2) 0.018(2) -0.0025(18) -0.0082(19) -0.0037(19)
O20 0.022(2) 0.020(2) 0.029(3) -0.0051(19) -0.004(2) -0.0012(18)
O37 0.024(2) 0.026(2) 0.015(2) -0.0030(18) -0.0006(18) -0.0100(18)
O31 0.024(2) 0.026(2) 0.016(2) 0.0029(18) -0.0071(18) -0.0032(19)
O9 0.022(2) 0.023(2) 0.022(2) 0.0000(18) -0.0045(19) -0.0068(18)
O26 0.024(2) 0.027(2) 0.020(2) -0.0012(18) -0.0036(19) -0.0072(19)
O29 0.025(2) 0.026(2) 0.025(2) 0.0027(19) -0.008(2) -0.0001(19)
O22 0.018(2) 0.030(2) 0.024(2) -0.0035(19) -0.0017(19) -0.0037(19)
O32 0.027(2) 0.019(2) 0.022(2) -0.0016(18) -0.0064(19) -0.0039(18)
O40 0.020(2) 0.031(2) 0.021(2) -0.0023(19) -0.0043(18) -0.0045(19)
O44 0.026(2) 0.026(2) 0.019(2) -0.0018(18) -0.0058(19) -0.0072(19)
O38 0.034(3) 0.021(2) 0.024(2) 0.0003(18) -0.005(2) -0.0133(19)
O14 0.022(2) 0.028(2) 0.020(2) -0.0010(18) -0.0072(18) -0.0036(19)
O13 0.022(2) 0.026(2) 0.025(2) 0.0009(19) -0.0060(19) -0.0021(19)
O42 0.016(2) 0.016(2) 0.016(2) 0.0038(16) -0.0040(16) -0.0042(16)
O1 0.018(2) 0.026(2) 0.024(2) -0.0016(19) -0.0049(18) -0.0023(18)
O17 0.024(2) 0.025(2) 0.020(2) 0.0062(18) -0.0037(18) -0.0109(19)
O23 0.030(2) 0.023(2) 0.021(2) 0.0014(18) -0.006(2) -0.0088(19)
O18 0.026(2) 0.038(3) 0.021(2) 0.004(2) -0.008(2) -0.015(2)
O15 0.025(2) 0.030(2) 0.016(2) 0.0024(18) -0.0009(18) -0.0082(19)
O41 0.016(2) 0.015(2) 0.014(2) -0.0019(16) -0.0022(16) -0.0075(16)
O5 0.018(2) 0.027(2) 0.020(2) -0.0004(18) -0.0020(18) -0.0068(18)
O27 0.019(2) 0.027(2) 0.024(2) -0.0011(19) -0.0016(19) -0.0049(18)
O36 0.029(3) 0.036(3) 0.024(3) -0.009(2) 0.005(2) -0.008(2)
O24 0.0136(19) 0.019(2) 0.013(2) 0.0011(16) -0.0023(16) -0.0066(16)
O21 0.032(3) 0.044(3) 0.025(3) -0.013(2) 0.004(2) -0.005(2)
O7 0.032(3) 0.031(3) 0.023(2) -0.008(2) -0.005(2) -0.013(2)
O28 0.028(3) 0.051(3) 0.036(3) 0.008(2) -0.019(2) -0.005(2)
O3 0.039(3) 0.030(3) 0.052(3) -0.001(2) -0.012(3) -0.015(2)
O39 0.032(3) 0.049(3) 0.027(3) -0.007(2) -0.005(2) -0.022(2)
O12 0.034(3) 0.038(3) 0.032(3) 0.007(2) -0.015(2) 0.001(2)
O16 0.041(3) 0.035(3) 0.024(3) 0.011(2) -0.003(2) -0.014(2)
N2 0.015(3) 0.022(3) 0.030(3) -0.003(2) -0.005(2) -0.001(2)
O33 0.029(3) 0.034(3) 0.024(3) 0.011(2) -0.003(2) -0.007(2)
N6 0.021(3) 0.024(3) 0.027(3) -0.009(2) -0.009(2) 0.002(2)
O30 0.047(3) 0.029(3) 0.035(3) -0.005(2) -0.006(2) 0.014(2)
N3 0.022(3) 0.020(3) 0.030(3) -0.008(2) -0.010(2) 0.002(2)
O19 0.067(4) 0.020(3) 0.037(3) 0.000(2) -0.007(3) 0.006(3)
O4 0.029(3) 0.043(3) 0.068(4) -0.014(3) -0.010(3) -0.007(2)
N7 0.022(3) 0.023(3) 0.029(3) -0.001(2) -0.002(2) -0.001(2)
N4 0.036(3) 0.026(3) 0.039(4) -0.011(3) -0.017(3) 0.007(3)
O2W 0.035(3) 0.053(4) 0.075(5) -0.012(3) -0.013(3) -0.006(3)
N5 0.024(3) 0.030(3) 0.045(4) -0.016(3) -0.017(3) 0.006(2)
N25 0.016(3) 0.036(3) 0.041(3) -0.004(3) -0.004(3) -0.005(2)
C6 0.024(3) 0.024(3) 0.026(4) -0.005(3) -0.005(3) 0.002(3)
C18 0.020(3) 0.022(3) 0.030(4) -0.004(3) -0.004(3) -0.006(3)
O1W 0.049(4) 0.045(4) 0.075(5) -0.024(3) -0.002(4) -0.007(3)
O2 0.052(4) 0.048(4) 0.078(5) 0.000(3) -0.014(3) -0.017(3)
N8 0.031(4) 0.045(4) 0.057(5) 0.000(3) -0.013(3) 0.002(3)
C4 0.020(3) 0.029(3) 0.017(3) -0.004(3) -0.005(3) -0.006(3)
C19 0.016(3) 0.028(3) 0.025(3) -0.005(3) -0.001(3) 0.001(3)
C5 0.020(3) 0.022(3) 0.031(4) 0.000(3) -0.007(3) -0.007(3)
C20 0.024(3) 0.017(3) 0.027(4) -0.001(3) -0.001(3) -0.001(3)
C7 0.032(4) 0.020(3) 0.025(4) 0.000(3) -0.005(3) -0.002(3)
C16 0.014(3) 0.031(4) 0.024(3) -0.009(3) -0.004(3) 0.000(3)
C17 0.019(3) 0.021(3) 0.021(3) -0.006(2) -0.005(2) -0.002(2)
C2 0.032(4) 0.032(4) 0.024(4) -0.004(3) -0.006(3) -0.013(3)
C24 0.026(4) 0.035(4) 0.034(4) -0.010(3) -0.005(3) -0.003(3)
C21 0.018(3) 0.024(3) 0.023(3) -0.003(3) -0.004(3) -0.007(3)
C15 0.029(4) 0.020(3) 0.040(4) -0.003(3) -0.018(3) 0.001(3)
C3 0.019(3) 0.032(4) 0.027(4) -0.005(3) -0.004(3) -0.010(3)
C1 0.021(3) 0.029(4) 0.035(3) -0.001(3) 0.007(3) 0.000(3)
C14 0.025(4) 0.034(4) 0.039(4) -0.014(3) -0.019(3) 0.010(3)
C23 0.021(3) 0.049(5) 0.030(4) -0.013(3) 0.001(3) 0.001(3)
C22 0.027(4) 0.024(3) 0.029(4) -0.004(3) -0.008(3) -0.007(3)
C02F 0.025(3) 0.026(3) 0.039(4) -0.009(3) -0.012(3) -0.001(3)
C12 0.023(4) 0.037(4) 0.047(5) -0.007(3) -0.020(3) -0.003(3)
C13 0.036(4) 0.031(4) 0.041(4) -0.015(3) -0.024(4) 0.019(3)
C11 0.023(4) 0.035(4) 0.045(5) -0.013(3) -0.012(3) 0.004(3)
O25 0.041(3) 0.044(4) 0.092(5) -0.003(3) -0.017(3) -0.004(3)
C10 0.032(4) 0.043(5) 0.040(5) -0.005(4) -0.007(4) -0.002(3)
C9 0.018(4) 0.050(5) 0.088(7) -0.030(5) 0.000(4) 0.002(4)
C8 0.033(5) 0.079(7) 0.063(6) -0.047(5) -0.001(4) 0.003(4)
O45 0.018(2) 0.016(2) 0.015(2) -0.0002(16) -0.0017(16) -0.0056(16)
C26 0.044(5) 0.039(4) 0.030(4) 0.002(3) -0.013(4) -0.018(4)

loop_
_atom_type_symbol
_atom_type_description
_atom_type_scat_dispersion_real
_atom_type_scat_dispersion_imag
_atom_type_scat_source
C C 0.0033 0.0016 'International Tables Vol C Tables 4.2.6.8 and 6.1.1.4'
H H 0.0000 0.0000 'International Tables Vol C Tables 4.2.6.8 and 6.1.1.4'
Cd Cd -0.8075 1.2024 'International Tables Vol C Tables 4.2.6.8 and 6.1.1.4'
Mo Mo -1.6832 0.6857 'International Tables Vol C Tables 4.2.6.8 and 6.1.1.4'
N N 0.0061 0.0033 'International Tables Vol C Tables 4.2.6.8 and 6.1.1.4'
O O 0.0106 0.0060 'International Tables Vol C Tables 4.2.6.8 and 6.1.1.4'
P P 0.1023 0.0942 'International Tables Vol C Tables 4.2.6.8 and 6.1.1.4'

loop_
_geom_angle_atom_site_label_1
_geom_angle_atom_site_label_2
_geom_angle_atom_site_label_3
_geom_angle
_geom_angle_site_symmetry_1
_geom_angle_site_symmetry_3
_geom_angle_publ_flag
O6 Mo2 O43 156.75(17) . . ?
O6 Mo2 O10 85.56(17) . . ?
O6 Mo2 O41 73.95(15) . . ?
O43 Mo2 O10 85.98(17) . . ?
O43 Mo2 O41 82.84(15) . . ?
O35 Mo2 O6 92.32(18) . . ?
O35 Mo2 O43 87.56(17) . . ?
O35 Mo2 O10 158.13(17) . . ?
O35 Mo2 O41 86.38(16) . . ?
O10 Mo2 O41 72.10(15) . . ?
O5 Mo2 O6 101.02(18) . . ?
O5 Mo2 O43 101.48(19) . . ?
O5 Mo2 O35 104.76(19) . . ?
O5 Mo2 O10 97.00(18) . . ?
O5 Mo2 O41 168.11(17) . . ?
O26 Mo7 O22 157.48(18) . . ?
O26 Mo7 O27 84.22(18) . . ?
O26 Mo7 O24 86.03(15) . . ?
O22 Mo7 O27 85.81(18) . . ?
O22 Mo7 O24 72.63(15) . . ?
O17 Mo7 O26 92.40(19) . . ?
O17 Mo7 O22 88.61(19) . . ?
O17 Mo7 O27 156.12(18) . . ?
O17 Mo7 O24 74.01(15) . . ?
O18 Mo7 O26 102.8(2) . . ?
O18 Mo7 O22 98.9(2) . . ?
O18 Mo7 O17 102.3(2) . . ?
O18 Mo7 O27 101.5(2) . . ?
O18 Mo7 O24 170.67(18) . . ?
O27 Mo7 O24 82.16(15) . . ?
O43 Mo11 O34 82.38(16) . . ?
O43 Mo11 O37 154.41(17) . . ?
O43 Mo11 O45 83.29(15) . . ?
O34 Mo11 O45 81.64(15) . . ?
O20 Mo11 O43 91.99(18) . . ?
O20 Mo11 O34 155.67(18) . . ?
O20 Mo11 O37 90.23(18) . . ?
O20 Mo11 O45 74.18(16) . . ?
O37 Mo11 O34 85.16(17) . . ?
O37 Mo11 O45 72.82(15) . . ?
O36 Mo11 O43 102.5(2) . . ?
O36 Mo11 O34 101.1(2) . . ?
O36 Mo11 O20 103.2(2) . . ?
O36 Mo11 O37 101.8(2) . . ?
O36 Mo11 O45 173.85(18) . . ?
O34 Mo3 O35 86.25(17) . . ?
O34 Mo3 O31 95.17(18) . . ?
O34 Mo3 O32 155.25(18) . . ?
O34 Mo3 O42 85.62(16) . . ?
O35 Mo3 O42 81.71(15) . . ?
O31 Mo3 O35 155.47(17) . . ?
O31 Mo3 O32 86.96(18) . . ?
O31 Mo3 O42 74.00(15) . . ?
O32 Mo3 O35 81.94(17) . . ?
O32 Mo3 O42 71.24(15) . . ?
O33 Mo3 O34 103.8(2) . . ?
O33 Mo3 O35 100.3(2) . . ?
O33 Mo3 O31 103.1(2) . . ?
O33 Mo3 O32 99.7(2) . . ?
O33 Mo3 O42 170.40(19) . . ?
O14 Mo8 O17 155.57(17) . . ?
O14 Mo8 O23 85.27(18) . . ?
O14 Mo8 O15 94.50(19) . . ?
O14 Mo8 O24 84.96(16) . . ?
O17 Mo8 O23 83.03(18) . . ?
O17 Mo8 O24 72.26(15) . . ?
O23 Mo8 O24 82.15(15) . . ?
O15 Mo8 O17 87.86(18) . . ?
O15 Mo8 O23 156.37(18) . . ?
O15 Mo8 O24 74.31(16) . . ?
O16 Mo8 O14 105.4(2) . . ?
O16 Mo8 O17 97.7(2) . . ?
O16 Mo8 O23 99.9(2) . . ?
O16 Mo8 O15 103.0(2) . . ?
O16 Mo8 O24 169.58(19) . . ?
N5 Cd1 N4 178.9(2) . . ?
O22 Mo6 O44 155.14(18) . . ?
O22 Mo6 O15 84.25(18) . . ?
O22 Mo6 O24 72.03(15) . . ?
O44 Mo6 O15 85.39(18) . . ?
O44 Mo6 O24 83.26(15) . . ?
O1 Mo6 O22 92.49(18) . . ?
O1 Mo6 O44 87.84(18) . . ?
O1 Mo6 O15 155.89(18) . . ?
O1 Mo6 O24 84.84(16) . . ?
O15 Mo6 O24 71.41(15) . . ?
O21 Mo6 O22 101.7(2) . . ?
O21 Mo6 O44 102.3(2) . . ?
O21 Mo6 O1 103.8(2) . . ?
O21 Mo6 O15 100.2(2) . . ?
O21 Mo6 O24 169.7(2) . . ?
O6 Mo10 O9 83.94(17) . . ?
O6 Mo10 O41 71.99(14) . . ?
O11 Mo10 O6 88.83(18) . . ?
O11 Mo10 O9 155.70(17) . . ?
O11 Mo10 O44 93.54(19) . . ?
O11 Mo10 O41 74.44(15) . . ?
O9 Mo10 O41 81.26(15) . . ?
O44 Mo10 O6 156.05(17) . . ?
O44 Mo10 O9 84.18(18) . . ?
O44 Mo10 O41 85.68(15) . . ?
O7 Mo10 O6 99.25(19) . . ?
O7 Mo10 O11 102.9(2) . . ?
O7 Mo10 O9 101.2(2) . . ?
O7 Mo10 O44 103.4(2) . . ?
O7 Mo10 O41 170.73(18) . . ?
O37 Mo12 O26 156.84(17) . . ?
O37 Mo12 O38 85.73(18) . . ?
O37 Mo12 O45 73.24(15) . . ?
O26 Mo12 O38 85.19(18) . . ?
O26 Mo12 O45 83.69(15) . . ?
O40 Mo12 O37 93.06(19) . . ?
O40 Mo12 O26 86.87(18) . . ?
O40 Mo12 O38 156.38(17) . . ?
O40 Mo12 O45 85.14(16) . . ?
O38 Mo12 O45 71.90(15) . . ?
O39 Mo12 O37 101.3(2) . . ?
O39 Mo12 O26 101.2(2) . . ?
O39 Mo12 O40 103.7(2) . . ?
O39 Mo12 O38 99.7(2) . . ?
O39 Mo12 O45 170.0(2) . . ?
O9 Mo4 O29 155.81(18) . . ?
O9 Mo4 O32 94.79(19) . . ?
O9 Mo4 O42 85.23(16) . . ?
O9 Mo4 O1 84.97(18) . . ?
O29 Mo4 O42 72.09(15) . . ?
O32 Mo4 O29 86.73(18) . . ?
O32 Mo4 O42 73.08(15) . . ?
O32 Mo4 O1 154.87(17) . . ?
O1 Mo4 O29 83.62(17) . . ?
O1 Mo4 O42 81.87(15) . . ?
O30 Mo4 O9 102.7(2) . . ?
O30 Mo4 O29 100.6(2) . . ?
O30 Mo4 O32 101.6(2) . . ?
O30 Mo4 O42 170.92(19) . . ?
O30 Mo4 O1 103.0(2) . . ?
O10 Mo1 O11 85.48(18) . . ?
O10 Mo1 O14 154.18(17) . . ?
O10 Mo1 O41 72.59(15) . . ?
O11 Mo1 O41 71.74(14) . . ?
O14 Mo1 O11 83.66(18) . . ?
O14 Mo1 O41 81.77(15) . . ?
O13 Mo1 O10 94.82(19) . . ?
O13 Mo1 O11 156.23(17) . . ?
O13 Mo1 O14 86.03(18) . . ?
O13 Mo1 O41 85.64(15) . . ?
O12 Mo1 O10 102.7(2) . . ?
O12 Mo1 O11 99.1(2) . . ?
O12 Mo1 O14 102.2(2) . . ?
O12 Mo1 O13 104.0(2) . . ?
O12 Mo1 O41 169.77(19) . . ?
O31 Mo5 O40 83.64(17) . . ?
O31 Mo5 O42 72.45(15) . . ?
O29 Mo5 O31 87.87(19) . . ?
O29 Mo5 O40 155.28(18) . . ?
O29 Mo5 O42 74.01(16) . . ?
O29 Mo5 O27 94.19(19) . . ?
O40 Mo5 O42 81.30(15) . . ?
O27 Mo5 O31 154.63(18) . . ?
O27 Mo5 O40 84.07(18) . . ?
O27 Mo5 O42 83.80(16) . . ?
O28 Mo5 O31 101.4(2) . . ?
O28 Mo5 O29 102.8(2) . . ?
O28 Mo5 O40 101.6(2) . . ?
O28 Mo5 O42 173.0(2) . . ?
O28 Mo5 O27 102.8(2) . . ?
O20 Mo9 O45 71.43(15) . . ?
O38 Mo9 O20 87.40(18) . . ?
O38 Mo9 O13 155.57(18) . . ?
O38 Mo9 O45 73.10(16) . . ?
O13 Mo9 O20 83.06(17) . . ?
O13 Mo9 O45 82.54(15) . . ?
O23 Mo9 O20 154.69(18) . . ?
O23 Mo9 O38 94.68(19) . . ?
O23 Mo9 O13 84.84(18) . . ?
O23 Mo9 O45 85.03(16) . . ?
O19 Mo9 O20 100.7(2) . . ?
O19 Mo9 O38 102.3(2) . . ?
O19 Mo9 O13 101.6(2) . . ?
O19 Mo9 O23 103.4(2) . . ?
O19 Mo9 O45 170.8(2) . . ?
O42 P00E O41 109.3(2) . . ?
O42 P00E O24 109.9(2) . . ?
O42 P00E O45 109.3(2) . . ?
O24 P00E O41 109.2(2) . . ?
O45 P00E O41 109.8(2) . . ?
O45 P00E O24 109.3(2) . . ?
Mo2 O6 Mo10 124.5(2) . . ?
Mo2 O43 Mo11 152.8(2) . . ?
Mo3 O34 Mo11 153.6(2) . . ?
Mo2 O35 Mo3 148.0(2) . . ?
Mo1 O10 Mo2 125.5(2) . . ?
Mo10 O11 Mo1 125.4(2) . . ?
Mo11 O20 Mo9 125.5(2) . . ?
Mo12 O37 Mo11 125.2(2) . . ?
Mo3 O31 Mo5 125.2(2) . . ?
Mo4 O9 Mo10 153.4(2) . . ?
Mo7 O26 Mo12 149.7(2) . . ?
Mo5 O29 Mo4 125.1(2) . . ?
Mo6 O22 Mo7 126.2(2) . . ?
Mo4 O32 Mo3 126.4(2) . . ?
Mo12 O40 Mo5 151.2(2) . . ?
Mo10 O44 Mo6 150.6(2) . . ?
Mo9 O38 Mo12 125.9(2) . . ?
Mo8 O14 Mo1 151.8(2) . . ?
Mo1 O13 Mo9 151.0(2) . . ?
Mo3 O42 Mo4 89.20(13) . . ?
Mo3 O42 Mo5 88.26(12) . . ?
Mo4 O42 Mo5 88.67(13) . . ?
P00E O42 Mo3 125.8(2) . . ?
P00E O42 Mo4 126.1(2) . . ?
P00E O42 Mo5 126.6(2) . . ?
Mo6 O1 Mo4 149.9(2) . . ?
Mo7 O17 Mo8 124.3(2) . . ?
Mo9 O23 Mo8 152.0(2) . . ?
Mo8 O15 Mo6 125.4(2) . . ?
Mo2 O41 Mo10 89.45(12) . . ?
Mo2 O41 Mo1 89.83(13) . . ?
Mo10 O41 Mo1 88.36(12) . . ?
P00E O41 Mo2 125.5(2) . . ?
P00E O41 Mo10 126.6(2) . . ?
P00E O41 Mo1 125.4(2) . . ?
Mo5 O27 Mo7 154.0(2) . . ?
Mo7 O24 Mo6 89.10(13) . . ?
Mo8 O24 Mo7 89.01(13) . . ?
Mo8 O24 Mo6 88.89(12) . . ?
P00E O24 Mo7 126.1(2) . . ?
P00E O24 Mo8 126.8(2) . . ?
P00E O24 Mo6 125.0(2) . . ?
C22 O3 H3 109.5 . . ?
C24 N2 C19 125.5(6) . . ?
C24 N2 C23 107.7(5) . . ?
C23 N2 C19 126.7(5) . . ?
C02F N6 C4 125.7(5) . . ?
C02F N6 C12 106.9(5) . . ?
C12 N6 C4 127.2(5) . . ?
C15 N3 C17 126.7(5) . . ?
C15 N3 C14 107.4(5) . . ?
C14 N3 C17 125.7(5) . . ?
C10 N7 C6 125.5(6) . . ?
C10 N7 C8 107.1(6) . . ?
C8 N7 C6 127.3(6) . . ?
C15 N4 Cd1 130.1(5) . . ?
C15 N4 C13 106.0(5) . . ?
C13 N4 Cd1 122.0(4) . . ?
H2WA O2W H2WB 109.6 . . ?
C02F N5 Cd1 127.8(4) . . ?
C02F N5 C11 105.6(6) . . ?
C11 N5 Cd1 125.1(4) . . ?
C24 N25 C1 108.8(6) . . ?
C5 C6 N7 117.8(6) . . ?
C5 C6 C7 122.2(6) . . ?
C7 C6 N7 119.9(6) . . ?
C19 C18 H18 120.6 . . ?
C19 C18 C17 118.8(6) . . ?
C17 C18 H18 120.6 . . ?
H1WA O1W H1WB 104.7 . . ?
C26 O2 H2 109.5 . . ?
C10 N8 C9 108.3(7) . . ?
C5 C4 N6 121.0(6) . . ?
C5 C4 C3 120.7(6) . . ?
C3 C4 N6 118.3(6) . . ?
C18 C19 N2 118.1(6) . . ?
C18 C19 C20 122.2(6) . . ?
C20 C19 N2 119.7(6) . . ?
C6 C5 C4 118.7(6) . . ?
C6 C5 H5 120.6 . . ?
C4 C5 H5 120.6 . . ?
C19 C20 H20 120.9 . . ?
C19 C20 C21 118.2(6) . . ?
C21 C20 H20 120.9 . . ?
C6 C7 H7 120.8 . . ?
C6 C7 C2 118.3(6) . . ?
C2 C7 H7 120.8 . . ?
C17 C16 H16 119.8 . . ?
C21 C16 H16 119.8 . . ?
C21 C16 C17 120.4(6) . . ?
C18 C17 N3 119.6(5) . . ?
C16 C17 N3 120.8(5) . . ?
C16 C17 C18 119.6(6) . . ?
C7 C2 C26 123.2(7) . . ?
C3 C2 C7 120.2(6) . . ?
C3 C2 C26 116.6(6) . . ?
N2 C24 H24 126.1 . . ?
N25 C24 N2 107.9(6) . . ?
N25 C24 H24 126.1 . . ?
C20 C21 C22 122.6(6) . . ?
C16 C21 C20 120.8(6) . . ?
C16 C21 C22 116.5(6) . . ?
N3 C15 H15 124.8 . . ?
N4 C15 N3 110.5(6) . . ?
N4 C15 H15 124.8 . . ?
C4 C3 C2 119.8(6) . . ?
C4 C3 H3A 120.1 . . ?
C2 C3 H3A 120.1 . . ?
N25 C1 H1 125.6 . . ?
C23 C1 N25 108.8(6) . . ?
C23 C1 H1 125.6 . . ?
N3 C14 H14 127.0 . . ?
C13 C14 N3 105.9(6) . . ?
C13 C14 H14 127.0 . . ?
N2 C23 H23 126.6 . . ?
C1 C23 N2 106.8(6) . . ?
C1 C23 H23 126.6 . . ?
O3 C22 C21 113.2(6) . . ?
O4 C22 O3 124.0(6) . . ?
O4 C22 C21 122.8(6) . . ?
N6 C02F H02F 124.4 . . ?
N5 C02F N6 111.2(6) . . ?
N5 C02F H02F 124.4 . . ?
N6 C12 H12 126.9 . . ?
C11 C12 N6 106.2(6) . . ?
C11 C12 H12 126.9 . . ?
N4 C13 H13 124.9 . . ?
C14 C13 N4 110.3(6) . . ?
C14 C13 H13 124.9 . . ?
N5 C11 H11 125.0 . . ?
C12 C11 N5 110.1(6) . . ?
C12 C11 H11 125.0 . . ?
N7 C10 H10 125.4 . . ?
N8 C10 N7 109.1(7) . . ?
N8 C10 H10 125.4 . . ?
N8 C9 H9 126.6 . . ?
C8 C9 N8 106.9(7) . . ?
C8 C9 H9 126.6 . . ?
N7 C8 H8 125.7 . . ?
C9 C8 N7 108.5(7) . . ?
C9 C8 H8 125.7 . . ?
Mo11 O45 Mo9 88.45(13) . . ?
Mo12 O45 Mo11 88.60(13) . . ?
Mo12 O45 Mo9 89.06(12) . . ?
P00E O45 Mo11 127.1(2) . . ?
P00E O45 Mo12 125.8(2) . . ?
P00E O45 Mo9 125.7(2) . . ?
O2 C26 C2 120.6(7) . . ?
O25 C26 O2 122.8(7) . . ?
O25 C26 C2 116.6(7) . . ?

loop_
_geom_bond_atom_site_label_1
_geom_bond_atom_site_label_2
_geom_bond_distance
_geom_bond_site_symmetry_2
_geom_bond_publ_flag
Mo2 O6 1.907(4) . ?
Mo2 O43 1.910(4) . ?
Mo2 O35 1.842(4) . ?
Mo2 O10 1.994(4) . ?
Mo2 O41 2.396(4) . ?
Mo2 O5 1.689(4) . ?
Mo7 O26 1.891(4) . ?
Mo7 O22 1.935(4) . ?
Mo7 O17 1.863(4) . ?
Mo7 O18 1.646(4) . ?
Mo7 O27 1.957(4) . ?
Mo7 O24 2.423(4) . ?
Mo11 O43 1.916(4) . ?
Mo11 O34 1.982(4) . ?
Mo11 O20 1.849(4) . ?
Mo11 O37 1.918(4) . ?
Mo11 O36 1.669(4) . ?
Mo11 O45 2.436(4) . ?
Mo3 O34 1.835(4) . ?
Mo3 O35 1.987(4) . ?
Mo3 O31 1.870(4) . ?
Mo3 O32 1.985(4) . ?
Mo3 O42 2.435(4) . ?
Mo3 O33 1.668(4) . ?
Mo8 O14 1.853(4) . ?
Mo8 O17 1.977(4) . ?
Mo8 O23 1.980(4) . ?
Mo8 O15 1.864(4) . ?
Mo8 O24 2.422(4) . ?
Mo8 O16 1.631(4) . ?
Cd1 N4 2.139(5) . ?
Cd1 N5 2.133(5) . ?
Mo6 O22 1.909(4) . ?
Mo6 O44 1.928(4) . ?
Mo6 O1 1.851(4) . ?
Mo6 O15 1.986(4) . ?
Mo6 O24 2.465(4) . ?
Mo6 O21 1.676(5) . ?
Mo10 O6 1.948(4) . ?
Mo10 O11 1.845(4) . ?
Mo10 O9 1.984(4) . ?
Mo10 O44 1.883(4) . ?
Mo10 O41 2.451(4) . ?
Mo10 O7 1.677(4) . ?
Mo12 O37 1.907(4) . ?
Mo12 O26 1.941(4) . ?
Mo12 O40 1.838(4) . ?
Mo12 O38 1.989(4) . ?
Mo12 O39 1.674(4) . ?
Mo12 O45 2.426(4) . ?
Mo4 O9 1.846(4) . ?
Mo4 O29 1.987(4) . ?
Mo4 O32 1.851(4) . ?
Mo4 O42 2.442(4) . ?
Mo4 O1 1.979(4) . ?
Mo4 O30 1.679(5) . ?
Mo1 O10 1.863(4) . ?
Mo1 O11 2.007(4) . ?
Mo1 O14 1.951(4) . ?
Mo1 O13 1.848(4) . ?
Mo1 O41 2.461(4) . ?
Mo1 O12 1.675(4) . ?
Mo5 O31 1.956(4) . ?
Mo5 O29 1.860(4) . ?
Mo5 O40 1.986(4) . ?
Mo5 O42 2.444(4) . ?
Mo5 O27 1.869(4) . ?
Mo5 O28 1.675(4) . ?
Mo9 O20 1.992(4) . ?
Mo9 O38 1.857(4) . ?
Mo9 O13 1.985(4) . ?
Mo9 O23 1.844(4) . ?
Mo9 O19 1.677(5) . ?
Mo9 O45 2.460(4) . ?
P00E O42 1.525(4) . ?
P00E O41 1.531(4) . ?
P00E O24 1.530(4) . ?
P00E O45 1.525(4) . ?
O3 H3 0.8200 . ?
O3 C22 1.311(8) . ?
N2 C19 1.432(8) . ?
N2 C24 1.346(8) . ?
N2 C23 1.383(8) . ?
N6 C4 1.421(8) . ?
N6 C02F 1.351(8) . ?
N6 C12 1.376(8) . ?
N3 C17 1.424(7) . ?
N3 C15 1.355(8) . ?
N3 C14 1.386(8) . ?
O4 C22 1.205(8) . ?
N7 C6 1.440(8) . ?
N7 C10 1.340(9) . ?
N7 C8 1.361(9) . ?
N4 C15 1.318(8) . ?
N4 C13 1.383(9) . ?
O2W H2WA 0.8494 . ?
O2W H2WB 0.8486 . ?
N5 C02F 1.314(8) . ?
N5 C11 1.376(8) . ?
N25 C24 1.335(8) . ?
N25 C1 1.344(9) . ?
C6 C5 1.378(8) . ?
C6 C7 1.381(9) . ?
C18 H18 0.9300 . ?
C18 C19 1.379(8) . ?
C18 C17 1.396(8) . ?
O1W H1WA 0.8489 . ?
O1W H1WB 0.8491 . ?
O2 H2 0.8200 . ?
O2 C26 1.265(9) . ?
N8 C10 1.325(9) . ?
N8 C9 1.367(10) . ?
C4 C5 1.379(8) . ?
C4 C3 1.383(8) . ?
C19 C20 1.381(9) . ?
C5 H5 0.9300 . ?
C20 H20 0.9300 . ?
C20 C21 1.389(8) . ?
C7 H7 0.9300 . ?
C7 C2 1.394(9) . ?
C16 H16 0.9300 . ?
C16 C17 1.388(8) . ?
C16 C21 1.372(8) . ?
C2 C3 1.391(9) . ?
C2 C26 1.477(9) . ?
C24 H24 0.9300 . ?
C21 C22 1.500(9) . ?
C15 H15 0.9300 . ?
C3 H3A 0.9300 . ?
C1 H1 0.9300 . ?
C1 C23 1.334(9) . ?
C14 H14 0.9300 . ?
C14 C13 1.335(9) . ?
C23 H23 0.9300 . ?
C02F H02F 0.9300 . ?
C12 H12 0.9300 . ?
C12 C11 1.341(9) . ?
C13 H13 0.9300 . ?
C11 H11 0.9300 . ?
O25 C26 1.255(9) . ?
C10 H10 0.9300 . ?
C9 H9 0.9300 . ?
C9 C8 1.341(11) . ?
C8 H8 0.9300 . ?

loop_
_geom_torsion_atom_site_label_1
_geom_torsion_atom_site_label_2
_geom_torsion_atom_site_label_3
_geom_torsion_atom_site_label_4
_geom_torsion
_geom_torsion_site_symmetry_1
_geom_torsion_site_symmetry_2
_geom_torsion_site_symmetry_3
_geom_torsion_site_symmetry_4
_geom_torsion_publ_flag
Cd1 N4 C15 N3 163.8(5) . . . . ?
Cd1 N4 C13 C14 -165.3(5) . . . . ?
Cd1 N5 C02F N6 -166.4(5) . . . . ?
Cd1 N5 C11 C12 166.4(5) . . . . ?
O6 Mo2 O35 Mo3 -130.2(4) . . . . ?
O6 Mo10 O11 Mo1 -68.9(3) . . . . ?
O6 Mo10 O44 Mo6 -30.7(8) . . . . ?
O43 Mo2 O35 Mo3 26.6(4) . . . . ?
O43 Mo11 O20 Mo9 88.7(3) . . . . ?
O34 Mo11 O20 Mo9 12.9(6) . . . . ?
O34 Mo3 O31 Mo5 86.6(3) . . . . ?
O35 Mo3 O34 Mo11 32.8(5) . . . . ?
O35 Mo3 O31 Mo5 -5.7(6) . . . . ?
O10 Mo2 O35 Mo3 -46.3(8) . . . . ?
O10 Mo1 O13 Mo9 -124.8(5) . . . . ?
O11 Mo10 O44 Mo6 -125.8(5) . . . . ?
O11 Mo1 O10 Mo2 -72.5(3) . . . . ?
O11 Mo1 O13 Mo9 -35.1(8) . . . . ?
O20 Mo9 O38 Mo12 -70.7(3) . . . . ?
O20 Mo9 O23 Mo8 -31.1(8) . . . . ?
O37 Mo11 O20 Mo9 -65.8(3) . . . . ?
O37 Mo12 O40 Mo5 -128.4(5) . . . . ?
O31 Mo3 O34 Mo11 -122.6(5) . . . . ?
O31 Mo5 O29 Mo4 -69.4(3) . . . . ?
O31 Mo5 O27 Mo7 -31.4(9) . . . . ?
O9 Mo10 O11 Mo1 3.5(6) . . . . ?
O9 Mo10 O44 Mo6 29.9(5) . . . . ?
O9 Mo4 O32 Mo3 86.4(3) . . . . ?
O26 Mo7 O17 Mo8 90.9(3) . . . . ?
O26 Mo12 O40 Mo5 28.4(5) . . . . ?
O29 Mo4 O9 Mo10 -31.0(9) . . . . ?
O29 Mo4 O32 Mo3 -69.3(3) . . . . ?
O29 Mo5 O27 Mo7 -125.3(6) . . . . ?
O22 Mo7 O26 Mo12 -31.6(8) . . . . ?
O22 Mo7 O17 Mo8 -66.5(3) . . . . ?
O22 Mo6 O1 Mo4 -129.4(5) . . . . ?
O32 Mo3 O34 Mo11 -28.6(8) . . . . ?
O32 Mo3 O31 Mo5 -68.7(3) . . . . ?
O32 Mo4 O9 Mo10 -123.7(5) . . . . ?
O40 Mo5 O29 Mo4 0.3(6) . . . . ?
O40 Mo5 O27 Mo7 30.0(6) . . . . ?
O44 Mo6 O1 Mo4 25.8(5) . . . . ?
O44 Mo10 O11 Mo1 87.2(3) . . . . ?
O38 Mo12 O40 Mo5 -42.1(8) . . . . ?
O38 Mo9 O23 Mo8 -124.9(5) . . . . ?
O14 Mo8 O15 Mo6 83.5(3) . . . . ?
O14 Mo1 O10 Mo2 -7.2(6) . . . . ?
O14 Mo1 O13 Mo9 29.3(5) . . . . ?
O13 Mo1 O10 Mo2 83.6(3) . . . . ?
O13 Mo9 O38 Mo12 -3.8(7) . . . . ?
O13 Mo9 O23 Mo8 30.5(5) . . . . ?
O42 Mo3 O34 Mo11 -49.1(5) . . . . ?
O42 Mo3 O31 Mo5 2.7(2) . . . . ?
O42 Mo4 O9 Mo10 -51.1(5) . . . . ?
O42 Mo4 O32 Mo3 2.9(2) . . . . ?
O42 Mo5 O29 Mo4 2.9(2) . . . . ?
O42 Mo5 O27 Mo7 -51.9(5) . . . . ?
O42 P00E O41 Mo2 -57.0(3) . . . . ?
O42 P00E O41 Mo10 64.0(3) . . . . ?
O42 P00E O41 Mo1 -177.1(2) . . . . ?
O42 P00E O24 Mo7 62.5(3) . . . . ?
O42 P00E O24 Mo8 -176.3(2) . . . . ?
O42 P00E O24 Mo6 -56.6(3) . . . . ?
O42 P00E O45 Mo11 63.5(3) . . . . ?
O42 P00E O45 Mo12 -57.0(3) . . . . ?
O42 P00E O45 Mo9 -176.5(2) . . . . ?
O1 Mo4 O9 Mo10 31.1(5) . . . . ?
O1 Mo4 O32 Mo3 -1.9(6) . . . . ?
O17 Mo7 O26 Mo12 -123.7(5) . . . . ?
O17 Mo8 O14 Mo1 -34.2(8) . . . . ?
O17 Mo8 O15 Mo6 -72.2(3) . . . . ?
O23 Mo8 O14 Mo1 27.4(5) . . . . ?
O23 Mo8 O15 Mo6 -5.0(6) . . . . ?
O23 Mo9 O38 Mo12 84.1(3) . . . . ?
O18 Mo7 O26 Mo12 133.1(5) . . . . ?
O18 Mo7 O17 Mo8 -165.4(3) . . . . ?
O15 Mo8 O14 Mo1 -128.9(5) . . . . ?
O15 Mo6 O1 Mo4 -47.9(7) . . . . ?
O41 Mo2 O35 Mo3 -56.4(4) . . . . ?
O41 Mo10 O11 Mo1 2.7(2) . . . . ?
O41 Mo10 O44 Mo6 -51.7(5) . . . . ?
O41 Mo1 O10 Mo2 -0.3(2) . . . . ?
O41 Mo1 O13 Mo9 -52.7(5) . . . . ?
O41 P00E O42 Mo3 64.1(3) . . . . ?
O41 P00E O42 Mo4 -56.2(3) . . . . ?
O41 P00E O42 Mo5 -176.6(2) . . . . ?
O41 P00E O24 Mo7 -177.7(2) . . . . ?
O41 P00E O24 Mo8 -56.5(3) . . . . ?
O41 P00E O24 Mo6 63.2(3) . . . . ?
O41 P00E O45 Mo11 -56.4(3) . . . . ?
O41 P00E O45 Mo12 -176.9(2) . . . . ?
O41 P00E O45 Mo9 63.7(3) . . . . ?
O5 Mo2 O35 Mo3 127.8(4) . . . . ?
O27 Mo7 O26 Mo12 32.6(5) . . . . ?
O27 Mo7 O17 Mo8 9.8(6) . . . . ?
O27 Mo5 O29 Mo4 85.3(3) . . . . ?
O36 Mo11 O20 Mo9 -168.0(3) . . . . ?
O24 Mo7 O26 Mo12 -49.9(5) . . . . ?
O24 Mo7 O17 Mo8 5.8(2) . . . . ?
O24 Mo8 O14 Mo1 -55.1(5) . . . . ?
O24 Mo8 O15 Mo6 0.0(2) . . . . ?
O24 Mo6 O1 Mo4 -57.7(5) . . . . ?
O24 P00E O42 Mo3 -176.1(2) . . . . ?
O24 P00E O42 Mo4 63.5(3) . . . . ?
O24 P00E O42 Mo5 -56.8(3) . . . . ?
O24 P00E O41 Mo2 -177.2(2) . . . . ?
O24 P00E O41 Mo10 -56.2(3) . . . . ?
O24 P00E O41 Mo1 62.7(3) . . . . ?
O24 P00E O45 Mo11 -176.2(2) . . . . ?
O24 P00E O45 Mo12 63.3(3) . . . . ?
O24 P00E O45 Mo9 -56.1(3) . . . . ?
O21 Mo6 O1 Mo4 127.9(5) . . . . ?
O7 Mo10 O11 Mo1 -168.1(3) . . . . ?
O7 Mo10 O44 Mo6 130.0(5) . . . . ?
O28 Mo5 O29 Mo4 -170.6(3) . . . . ?
O28 Mo5 O27 Mo7 130.6(6) . . . . ?
O39 Mo12 O40 Mo5 129.2(5) . . . . ?
O12 Mo1 O10 Mo2 -170.9(3) . . . . ?
O12 Mo1 O13 Mo9 130.9(5) . . . . ?
O16 Mo8 O14 Mo1 126.3(5) . . . . ?
O16 Mo8 O15 Mo6 -169.6(3) . . . . ?
N2 C19 C20 C21 -179.1(6) . . . . ?
O33 Mo3 O34 Mo11 132.6(5) . . . . ?
O33 Mo3 O31 Mo5 -167.9(3) . . . . ?
N6 C4 C5 C6 -177.5(6) . . . . ?
N6 C4 C3 C2 178.9(6) . . . . ?
N6 C12 C11 N5 1.0(9) . . . . ?
O30 Mo4 O9 Mo10 133.3(5) . . . . ?
O30 Mo4 O32 Mo3 -169.5(3) . . . . ?
N3 C14 C13 N4 -0.1(9) . . . . ?
O19 Mo9 O38 Mo12 -171.1(3) . . . . ?
O19 Mo9 O23 Mo8 131.3(5) . . . . ?
N7 C6 C5 C4 179.0(6) . . . . ?
N7 C6 C7 C2 179.4(6) . . . . ?
N25 C1 C23 N2 1.3(9) . . . . ?
C6 N7 C10 N8 -179.1(6) . . . . ?
C6 N7 C8 C9 179.6(7) . . . . ?
C6 C7 C2 C3 0.3(10) . . . . ?
C6 C7 C2 C26 178.2(6) . . . . ?
C18 C19 C20 C21 -0.1(10) . . . . ?
N8 C9 C8 N7 -2.5(12) . . . . ?
C4 N6 C02F N5 175.2(6) . . . . ?
C4 N6 C12 C11 -175.6(6) . . . . ?
C19 N2 C24 N25 -178.4(6) . . . . ?
C19 N2 C23 C1 177.9(6) . . . . ?
C19 C18 C17 N3 177.1(6) . . . . ?
C19 C18 C17 C16 -1.9(9) . . . . ?
C19 C20 C21 C16 -2.0(10) . . . . ?
C19 C20 C21 C22 -178.5(6) . . . . ?
C5 C6 C7 C2 1.1(10) . . . . ?
C5 C4 C3 C2 -1.4(10) . . . . ?
C20 C21 C22 O3 -5.9(9) . . . . ?
C20 C21 C22 O4 171.8(7) . . . . ?
C7 C6 C5 C4 -2.7(10) . . . . ?
C7 C2 C3 C4 -0.2(10) . . . . ?
C7 C2 C26 O2 -172.0(7) . . . . ?
C7 C2 C26 O25 7.5(11) . . . . ?
C16 C21 C22 O3 177.5(6) . . . . ?
C16 C21 C22 O4 -4.8(10) . . . . ?
C17 N3 C15 N4 -174.6(6) . . . . ?
C17 N3 C14 C13 174.6(6) . . . . ?
C17 C18 C19 N2 -179.0(6) . . . . ?
C17 C18 C19 C20 2.0(10) . . . . ?
C17 C16 C21 C20 2.1(10) . . . . ?
C17 C16 C21 C22 178.7(6) . . . . ?
C24 N2 C19 C18 59.3(9) . . . . ?
C24 N2 C19 C20 -121.7(7) . . . . ?
C24 N2 C23 C1 -1.4(8) . . . . ?
C24 N25 C1 C23 -0.7(9) . . . . ?
C21 C16 C17 N3 -179.1(6) . . . . ?
C21 C16 C17 C18 -0.1(9) . . . . ?
C15 N3 C17 C18 -28.2(10) . . . . ?
C15 N3 C17 C16 150.8(7) . . . . ?
C15 N3 C14 C13 0.1(8) . . . . ?
C15 N4 C13 C14 0.0(9) . . . . ?
C3 C4 C5 C6 2.8(10) . . . . ?
C3 C2 C26 O2 5.9(11) . . . . ?
C3 C2 C26 O25 -174.7(7) . . . . ?
C1 N25 C24 N2 -0.2(8) . . . . ?
C14 N3 C17 C18 158.4(6) . . . . ?
C14 N3 C17 C16 -22.7(10) . . . . ?
C14 N3 C15 N4 -0.2(8) . . . . ?
C23 N2 C19 C18 -120.0(7) . . . . ?
C23 N2 C19 C20 59.1(10) . . . . ?
C23 N2 C24 N25 1.0(8) . . . . ?
C02F N6 C4 C5 32.2(10) . . . . ?
C02F N6 C4 C3 -148.0(7) . . . . ?
C02F N6 C12 C11 -0.8(8) . . . . ?
C02F N5 C11 C12 -0.8(9) . . . . ?
C12 N6 C4 C5 -154.0(7) . . . . ?
C12 N6 C4 C3 25.8(10) . . . . ?
C12 N6 C02F N5 0.3(8) . . . . ?
C13 N4 C15 N3 0.1(8) . . . . ?
C11 N5 C02F N6 0.3(8) . . . . ?
C10 N7 C6 C5 -56.0(9) . . . . ?
C10 N7 C6 C7 125.6(7) . . . . ?
C10 N7 C8 C9 3.2(11) . . . . ?
C10 N8 C9 C8 0.9(11) . . . . ?
C9 N8 C10 N7 1.1(10) . . . . ?
C8 N7 C6 C5 128.2(8) . . . . ?
C8 N7 C6 C7 -50.2(11) . . . . ?
C8 N7 C10 N8 -2.6(9) . . . . ?
O45 Mo11 O20 Mo9 6.3(2) . . . . ?
O45 Mo12 O40 Mo5 -55.5(5) . . . . ?
O45 Mo9 O38 Mo12 0.7(2) . . . . ?
O45 Mo9 O23 Mo8 -52.4(5) . . . . ?
O45 P00E O42 Mo3 -56.1(3) . . . . ?
O45 P00E O42 Mo4 -176.5(2) . . . . ?
O45 P00E O42 Mo5 63.2(3) . . . . ?
O45 P00E O41 Mo2 62.9(3) . . . . ?
O45 P00E O41 Mo10 -176.1(2) . . . . ?
O45 P00E O41 Mo1 -57.2(3) . . . . ?
O45 P00E O24 Mo7 -57.5(3) . . . . ?
O45 P00E O24 Mo8 63.7(3) . . . . ?
O45 P00E O24 Mo6 -176.6(2) . . . . ?
C26 C2 C3 C4 -178.2(6) . . . . ?
